data_7223581
loop_
_publ_author_name
'Ovsyannikov, A. S.'
'Noamane, M. H.'
'Abidi, R.'
'Ferlay, S.'
'Solovieva, S. E.'
'Antipin, I. S.'
'Konovalov, A. I.'
'Kyritsakas, N.'
'Hosseini, M. W.'

_publ_section_title
;
 Molecular tectonics: dimensionality and geometry control of silver
 coordination networks based on pyrazolyl appended thiacalixarenes
;
_journal_issue 5
_journal_name_full CrystEngComm
_journal_page_first 691
_journal_paper_doi 10.1039/C5CE02310F
_journal_volume 18
_journal_year 2016
_chemical_formula_moiety '2(C68 H88 Ag2 N8 S8), 4(F6 Sb), 7(C H Cl2), 2(H2 O)'
_chemical_formula_sum 'C143 H187 Ag4 Cl21 F24 N16 O2 S16 Sb4'
_chemical_formula_weight 4793.96
_chemical_name_systematic
;
 ?
;
_space_group_crystal_system triclinic
_space_group_IT_number 2
_space_group_name_Hall '-P 1'
_space_group_name_H-M_alt 'P -1'
_symmetry_space_group_name_Hall '-P 1'
_symmetry_space_group_name_H-M 'P -1'
_atom_sites_solution_hydrogens geom
_audit_creation_method SHELXL-2014
_audit_update_record
;
2015-11-23 deposited with the CCDC.
2015-12-21 downloaded from the CCDC.
;
_cell_angle_alpha 99.994(3)
_cell_angle_beta 113.120(2)
_cell_angle_gamma 115.1260(17)
_cell_formula_units_Z 1
_cell_length_a 18.8461(13)
_cell_length_b 19.0515(11)
_cell_length_c 19.1473(10)
_cell_measurement_reflns_used 57000
_cell_measurement_temperature 173(2)
_cell_measurement_theta_max 25.54
_cell_measurement_theta_min 2.54
_cell_volume 5224.5(6)
_computing_cell_refinement 'Bruker SAINT'
_computing_data_collection 'Bruker APEX2'
_computing_data_reduction 'Bruker SAINT'
_computing_molecular_graphics 'Bruker SHELXTL'
_computing_publication_material 'Bruker SHELXTL'
_computing_structure_refinement 'SHELXL-97 (Sheldrick, 2014)'
_computing_structure_solution 'SHELXS-97 (Sheldrick, 2014)'
_diffrn_ambient_temperature 173(2)
_diffrn_measured_fraction_theta_full 0.962
_diffrn_measured_fraction_theta_max 0.861
_diffrn_measurement_device_type 'Bruker APEX-II CCD'
_diffrn_measurement_method '\f and \w scans'
_diffrn_radiation_monochromator graphite
_diffrn_radiation_source 'fine-focus sealed tube'
_diffrn_radiation_type MoK\a
_diffrn_radiation_wavelength 0.71073
_diffrn_reflns_av_R_equivalents 0.0321
_diffrn_reflns_av_unetI/netI 0.0478
_diffrn_reflns_laue_measured_fraction_full 0.962
_diffrn_reflns_laue_measured_fraction_max 0.861
_diffrn_reflns_limit_h_max 26
_diffrn_reflns_limit_h_min -26
_diffrn_reflns_limit_k_max 25
_diffrn_reflns_limit_k_min -25
_diffrn_reflns_limit_l_max 25
_diffrn_reflns_limit_l_min -26
_diffrn_reflns_number 57782
_diffrn_reflns_point_group_measured_fraction_full 0.962
_diffrn_reflns_point_group_measured_fraction_max 0.861
_diffrn_reflns_theta_full 25.000
_diffrn_reflns_theta_max 29.548
_diffrn_reflns_theta_min 1.946
_exptl_absorpt_coefficient_mu 1.371
_exptl_absorpt_correction_T_max 0.941
_exptl_absorpt_correction_T_min 0.921
_exptl_absorpt_correction_type multi-scan
_exptl_absorpt_process_details sadabs
_exptl_crystal_colour colorless
_exptl_crystal_density_diffrn 1.524
_exptl_crystal_density_meas ?
_exptl_crystal_description prism
_exptl_crystal_F_000 2394
_exptl_crystal_size_max 0.060
_exptl_crystal_size_mid 0.050
_exptl_crystal_size_min 0.050
_refine_diff_density_max 1.937
_refine_diff_density_min -1.603
_refine_diff_density_rms 0.178
_refine_ls_extinction_method none
_refine_ls_goodness_of_fit_ref 1.080
_refine_ls_hydrogen_treatment constr
_refine_ls_matrix_type full
_refine_ls_number_parameters 1096
_refine_ls_number_reflns 25186
_refine_ls_number_restraints 43
_refine_ls_restrained_S_all 1.095
_refine_ls_R_factor_all 0.0990
_refine_ls_R_factor_gt 0.0713
_refine_ls_shift/su_max 0.001
_refine_ls_shift/su_mean 0.000
_refine_ls_structure_factor_coef Fsqd
_refine_ls_weighting_details 'w=1/[\s^2^(Fo^2^)+(0.1408P)^2^+9.4567P] where P=(Fo^2^+2Fc^2^)/3'
_refine_ls_weighting_scheme calc
_refine_ls_wR_factor_gt 0.2203
_refine_ls_wR_factor_ref 0.2441
_reflns_Friedel_coverage 0.000
_reflns_number_gt 17599
_reflns_number_total 25186
_reflns_threshold_expression 'I > 2\s(I)'
_cod_data_source_file c5ce02310f1.cif
_cod_data_source_block e3314a_a
_cod_depositor_comments
;
The following automatic conversions were performed:

'_exptl_crystal_density_meas' value 'none' was changed to '?' - the
value is perceived as not measured.

Automatic conversion script
Id: cif_fix_values 4268 2015-11-12 08:31:59Z antanas 

 Adding full bibliography for 7223579--7223589.cif.
;
_cod_database_code 7223581
_shelx_space_group_comment
;
The symmetry employed for this shelxl refinement is uniquely defined
by the following loop, which should always be used as a source of
symmetry information in preference to the above space-group names.
They are only intended as comments.
;
_shelx_estimated_absorpt_t_min 0.922
_shelx_estimated_absorpt_t_max 0.935

loop_
_space_group_symop_operation_xyz
'x, y, z'
'-x, -y, -z'

loop_
_atom_site_label
_atom_site_type_symbol
_atom_site_fract_x
_atom_site_fract_y
_atom_site_fract_z
_atom_site_U_iso_or_equiv
_atom_site_adp_type
_atom_site_occupancy
_atom_site_site_symmetry_order
_atom_site_calc_flag
_atom_site_refinement_flags_posn
_atom_site_refinement_flags_adp
_atom_site_refinement_flags_occupancy
_atom_site_disorder_assembly
_atom_site_disorder_group
O1 O 0.4931(8) 0.9555(11) 0.9078(8) 0.070(5) Uani 0.416(14) 1 d . . P A 1
Ag1 Ag 0.26365(3) 0.83152(3) 0.05379(3) 0.03850(13) Uani 1 1 d . . . B 4
Ag2 Ag 0.5000 0.5000 0.0000 0.0818(4) Uani 1 2 d S . P B 4
Ag3 Ag 0.5000 0.5000 0.5000 0.0739(3) Uani 1 2 d S . P B 4
S1 S 0.40725(9) 0.89239(8) 0.40667(8) 0.0264(3) Uani 1 1 d . . . B 4
C1 C 0.4546(3) 0.9119(3) 0.3419(3) 0.0229(10) Uani 1 1 d . . . B 4
C2 C 0.4057(3) 0.8605(3) 0.2568(3) 0.0228(10) Uani 1 1 d . . . B 4
C3 C 0.4529(3) 0.8812(3) 0.2144(3) 0.0221(9) Uani 1 1 d . . . B 4
C4 C 0.5411(3) 0.9513(3) 0.2547(3) 0.0258(10) Uani 1 1 d . . . B 4
H4 H 0.5716 0.9626 0.2248 0.031 Uiso 1 1 calc R U . B 4
C5 C 0.5873(3) 1.0063(3) 0.3374(3) 0.0268(10) Uani 1 1 d . . . B 4
C6 C 0.5417(3) 0.9835(3) 0.3802(3) 0.0256(10) Uani 1 1 d . . . B 4
H6 H 0.5716 1.0185 0.4373 0.031 Uiso 1 1 calc R U . B 4
S2 S 0.28943(8) 0.77408(9) 0.20230(8) 0.0302(3) Uani 1 1 d . . . B 4
C7 C 0.2286(4) 0.8241(4) 0.2106(4) 0.0381(13) Uani 1 1 d . . . B 4
H7A H 0.2410 0.8433 0.2680 0.046 Uiso 1 1 calc R U . B 4
H7B H 0.2484 0.8741 0.1967 0.046 Uiso 1 1 calc R U . B 4
C8 C 0.1256(4) 0.7572(4) 0.1487(4) 0.0397(14) Uani 1 1 d . . . B 4
H8A H 0.1178 0.7217 0.0986 0.048 Uiso 1 1 calc R U . B 4
H8B H 0.1018 0.7196 0.1745 0.048 Uiso 1 1 calc R U . B 4
C9 C 0.0691(4) 0.7963(5) 0.1225(4) 0.0433(15) Uani 1 1 d . . . B 4
H9A H 0.0031 0.7515 0.0947 0.052 Uiso 1 1 calc R U . B 4
H9B H 0.0854 0.8396 0.1729 0.052 Uiso 1 1 calc R U . B 4
C10 C 0.0840(4) 0.8375(4) 0.0644(4) 0.0393(14) Uani 1 1 d . . . B 4
H10A H 0.0510 0.8670 0.0553 0.047 Uiso 1 1 calc R U . B 4
H10B H 0.1504 0.8810 0.0918 0.047 Uiso 1 1 calc R U . B 4
N1 N 0.0535(3) 0.7787(3) -0.0164(3) 0.0346(11) Uani 1 1 d . . . B 4
N2 N 0.1121(3) 0.7644(3) -0.0315(3) 0.0381(11) Uani 1 1 d . . . B 4
C11 C 0.0592(5) 0.7078(4) -0.1118(4) 0.0490(16) Uani 1 1 d . . . B 4
H11 H 0.0811 0.6859 -0.1410 0.059 Uiso 1 1 calc R U . B 4
C12 C -0.0292(5) 0.6862(5) -0.1452(4) 0.0560(19) Uani 1 1 d . . . B 4
H12 H -0.0794 0.6475 -0.2002 0.067 Uiso 1 1 calc R U . B 4
C13 C -0.0308(4) 0.7320(4) -0.0829(4) 0.0444(15) Uani 1 1 d . . . B 4
H13 H -0.0832 0.7306 -0.0867 0.053 Uiso 1 1 calc R U . B 4
C14 C 0.6855(4) 1.0837(4) 0.3808(4) 0.0380(14) Uani 1 1 d . . . B 4
C15 C 0.7497(5) 1.0520(6) 0.3998(5) 0.064(2) Uani 1 1 d . . . B 4
H15A H 0.7371 1.0159 0.4297 0.096 Uiso 1 1 calc R U . B 4
H15B H 0.8136 1.1006 0.4344 0.096 Uiso 1 1 calc R U . B 4
H15C H 0.7396 1.0191 0.3476 0.096 Uiso 1 1 calc R U . B 4
C16 C 0.7136(5) 1.1472(5) 0.4620(4) 0.056(2) Uani 1 1 d . . . B 4
H16A H 0.6720 1.1674 0.4509 0.085 Uiso 1 1 calc R U . B 4
H16B H 0.7767 1.1954 0.4872 0.085 Uiso 1 1 calc R U . B 4
H16C H 0.7101 1.1196 0.5003 0.085 Uiso 1 1 calc R U . B 4
C17 C 0.6947(5) 1.1302(5) 0.3240(5) 0.061(2) Uani 1 1 d . . . B 4
H17A H 0.6727 1.0899 0.2696 0.091 Uiso 1 1 calc R U . B 4
H17B H 0.7593 1.1752 0.3492 0.091 Uiso 1 1 calc R U . B 4
H17C H 0.6578 1.1554 0.3170 0.091 Uiso 1 1 calc R U . B 4
S3 S 0.40126(8) 0.82533(8) 0.10539(7) 0.0244(3) Uani 1 1 d . . . B 4
C18 C 0.3687(3) 0.7186(3) 0.0915(3) 0.0236(10) Uani 1 1 d . . . B 4
C19 C 0.4361(3) 0.7000(3) 0.1218(3) 0.0244(10) Uani 1 1 d . . . B 4
C20 C 0.4060(4) 0.6156(3) 0.1117(3) 0.0272(11) Uani 1 1 d . . . B 4
C21 C 0.3122(4) 0.5528(3) 0.0667(3) 0.0286(11) Uani 1 1 d . . . B 4
H21 H 0.2936 0.4959 0.0589 0.034 Uiso 1 1 calc R U . B 4
C22 C 0.2456(3) 0.5704(3) 0.0330(3) 0.0271(10) Uani 1 1 d . . . B 4
C23 C 0.2757(3) 0.6551(3) 0.0472(3) 0.0263(10) Uani 1 1 d . . . B 4
H23 H 0.2315 0.6696 0.0262 0.032 Uiso 1 1 calc R U . B 4
S4 S 0.55377(9) 0.77795(9) 0.16340(9) 0.0323(3) Uani 1 1 d . . . B 4
C24 C 0.5471(4) 0.7738(5) 0.0652(4) 0.0462(16) Uani 1 1 d . . . B 4
H24A H 0.5042 0.7901 0.0361 0.055 Uiso 1 1 calc R U . B 4
H24B H 0.6085 0.8159 0.0768 0.055 Uiso 1 1 calc R U . B 4
C25 C 0.5151(5) 0.6871(4) 0.0086(4) 0.0454(15) Uani 1 1 d . . . B 4
H25A H 0.4542 0.6446 -0.0024 0.055 Uiso 1 1 calc R U . B 4
H25B H 0.5588 0.6712 0.0368 0.055 Uiso 1 1 calc R U . B 4
C26 C 0.5080(5) 0.6854(5) -0.0751(4) 0.0439(15) Uani 1 1 d . . . B 4
H26A H 0.4590 0.6944 -0.1067 0.053 Uiso 1 1 calc R U . B 4
H26B H 0.5669 0.7320 -0.0643 0.053 Uiso 1 1 calc R U . B 4
C27 C 0.4869(5) 0.6026(5) -0.1250(5) 0.0471(17) Uani 1 1 d . . . B 4
H27A H 0.4884 0.6048 -0.1757 0.056 Uiso 1 1 calc R U . B 4
H27B H 0.5352 0.5934 -0.0921 0.056 Uiso 1 1 calc R U . B 4
N3 N 0.3985(5) 0.5317(4) -0.1492(4) 0.0513(15) Uani 1 1 d . . . B 4
N4 N 0.3894(6) 0.4864(4) -0.1015(5) 0.063(2) Uani 1 1 d . . . B 4
C28 C 0.3023(9) 0.4301(6) -0.1374(8) 0.084(3) Uani 1 1 d . . . B 4
H28 H 0.2772 0.3897 -0.1172 0.101 Uiso 1 1 calc R U . B 4
C29 C 0.2505(10) 0.4356(8) -0.2080(9) 0.105(4) Uani 1 1 d . . . B 4
H29 H 0.1856 0.4020 -0.2443 0.126 Uiso 1 1 calc R U . B 4
C30 C 0.3159(7) 0.5027(7) -0.2143(6) 0.078(3) Uani 1 1 d . . . B 4
H30 H 0.3036 0.5232 -0.2567 0.094 Uiso 1 1 calc R U . B 4
C31 C 0.1436(4) 0.5006(4) -0.0163(3) 0.0315(12) Uani 1 1 d . . . B 4
C32 C 0.1238(4) 0.4540(4) 0.0395(4) 0.0441(15) Uani 1 1 d . . . B 4
H32A H 0.1600 0.4282 0.0525 0.066 Uiso 1 1 calc R U . B 4
H32B H 0.0582 0.4096 0.0098 0.066 Uiso 1 1 calc R U . B 4
H32C H 0.1409 0.4949 0.0912 0.066 Uiso 1 1 calc R U . B 4
C33 C 0.0819(4) 0.5350(4) -0.0424(4) 0.0434(15) Uani 1 1 d . . . B 4
H33A H 0.0973 0.5778 0.0069 0.065 Uiso 1 1 calc R U . B 4
H33B H 0.0174 0.4883 -0.0705 0.065 Uiso 1 1 calc R U . B 4
H33C H 0.0915 0.5608 -0.0805 0.065 Uiso 1 1 calc R U . B 4
C34 C 0.1216(5) 0.4372(4) -0.0952(4) 0.0496(17) Uani 1 1 d . . . B 4
H34A H 0.1345 0.4665 -0.1302 0.074 Uiso 1 1 calc R U . B 4
H34B H 0.0566 0.3911 -0.1261 0.074 Uiso 1 1 calc R U . B 4
H34C H 0.1598 0.4137 -0.0795 0.074 Uiso 1 1 calc R U . B 4
S5 S 0.48287(10) 0.58200(10) 0.15039(9) 0.0352(3) Uani 1 1 d . . . B 4
C35 C 0.5454(4) 0.6411(4) 0.2605(4) 0.0335(12) Uani 1 1 d . . . B 4
C36 C 0.5019(4) 0.6272(4) 0.3061(3) 0.0311(11) Uani 1 1 d . . . B 4
C37 C 0.5567(4) 0.6758(4) 0.3927(4) 0.0315(11) Uani 1 1 d . . . B 4
C38 C 0.6503(4) 0.7338(4) 0.4310(4) 0.0410(14) Uani 1 1 d . . . B 4
H38 H 0.6860 0.7658 0.4895 0.049 Uiso 1 1 calc DR U . B 4
C39 C 0.6930(4) 0.7459(5) 0.3849(4) 0.0429(15) Uani 1 1 d . . . B 4
C40 C 0.6386(4) 0.6984(4) 0.2991(4) 0.0424(15) Uani 1 1 d . . . B 4
H40 H 0.6664 0.7057 0.2666 0.051 Uiso 1 1 calc R U . B 4
S6 S 0.38365(9) 0.54872(10) 0.25883(9) 0.0344(3) Uani 1 1 d . . . B 4
C41 C 0.3935(4) 0.4591(4) 0.2657(5) 0.0431(15) Uani 1 1 d . . . B 4
H41A H 0.4194 0.4468 0.2327 0.052 Uiso 1 1 calc R U . B 4
H41B H 0.4347 0.4720 0.3243 0.052 Uiso 1 1 calc R U . B 4
C42 C 0.2974(4) 0.3829(4) 0.2316(4) 0.0475(16) Uani 1 1 d . . . B 4
H42A H 0.2577 0.3698 0.1725 0.057 Uiso 1 1 calc R U . B 4
H42B H 0.2709 0.3978 0.2627 0.057 Uiso 1 1 calc R U . B 4
C43 C 0.2971(6) 0.3039(5) 0.2380(4) 0.0543(18) Uani 1 1 d . . . B 4
H43A H 0.2326 0.2548 0.2070 0.065 Uiso 1 1 calc R U . B 4
H43B H 0.3283 0.2921 0.2108 0.065 Uiso 1 1 calc R U . B 4
C44 C 0.3438(5) 0.3116(5) 0.3267(4) 0.0473(16) Uani 1 1 d . . . B 4
H44A H 0.3365 0.2566 0.3253 0.057 Uiso 1 1 calc R U . B 4
H44B H 0.4104 0.3550 0.3556 0.057 Uiso 1 1 calc R U . B 4
N5 N 0.3065(4) 0.3347(3) 0.3733(3) 0.0416(12) Uani 1 1 d . . . B 4
N6 N 0.3557(4) 0.4080(4) 0.4394(4) 0.0476(14) Uani 1 1 d . . . B 4
C45 C 0.2984(7) 0.4093(6) 0.4614(6) 0.064(2) Uani 1 1 d . . . B 4
H45 H 0.3149 0.4551 0.5065 0.077 Uiso 1 1 calc R U . B 4
C46 C 0.2119(6) 0.3368(7) 0.4117(6) 0.069(2) Uani 1 1 d . . . B 4
H46 H 0.1590 0.3225 0.4154 0.082 Uiso 1 1 calc R U . B 4
C47 C 0.2196(5) 0.2905(5) 0.3562(5) 0.058(2) Uani 1 1 d . . . B 4
H47 H 0.1718 0.2360 0.3125 0.070 Uiso 1 1 calc R U . B 4
C48 C 0.7973(5) 0.8112(6) 0.4273(6) 0.059(2) Uani 1 1 d . . . B 4
C49 C 0.8381(6) 0.8690(8) 0.5158(7) 0.118(5) Uani 1 1 d . . . B 4
H49A H 0.7901 0.8725 0.5216 0.176 Uiso 1 1 calc DR U . B 4
H49B H 0.8872 0.9258 0.5293 0.176 Uiso 1 1 calc R U . B 4
H49C H 0.8633 0.8462 0.5539 0.176 Uiso 1 1 calc R U . B 4
C50 C 0.8140(6) 0.8685(7) 0.3793(8) 0.090(3) Uani 1 1 d . . . B 4
H50A H 0.8749 0.9211 0.4157 0.135 Uiso 1 1 calc R U . B 4
H50B H 0.7669 0.8821 0.3621 0.135 Uiso 1 1 calc R U . B 4
H50C H 0.8108 0.8383 0.3301 0.135 Uiso 1 1 calc R U . B 4
C51 C 0.8434(6) 0.7633(7) 0.4258(8) 0.083(3) Uani 1 1 d . . . B 4
H51A H 0.8289 0.7244 0.4527 0.125 Uiso 1 1 calc R U . B 4
H51B H 0.9101 0.8036 0.4557 0.125 Uiso 1 1 calc R U . B 4
H51C H 0.8211 0.7308 0.3680 0.125 Uiso 1 1 calc R U . B 4
S7 S 0.51317(10) 0.66298(10) 0.46000(9) 0.0337(3) Uani 1 1 d . . . B 4
C52 C 0.4325(4) 0.6938(4) 0.4280(3) 0.0276(11) Uani 1 1 d . . . B 4
C53 C 0.4574(3) 0.7772(3) 0.4342(3) 0.0253(10) Uani 1 1 d . . . B 4
C54 C 0.3870(3) 0.7918(3) 0.4039(3) 0.0244(10) Uani 1 1 d . . . B 4
C55 C 0.2963(4) 0.7284(4) 0.3748(3) 0.0287(11) Uani 1 1 d . . . B 4
H55 H 0.2497 0.7401 0.3545 0.034 Uiso 1 1 calc R U . B 4
C56 C 0.2725(4) 0.6489(3) 0.3748(3) 0.0285(11) Uani 1 1 d . . . B 4
C57 C 0.3432(4) 0.6325(4) 0.4011(3) 0.0299(11) Uani 1 1 d . . . B 4
H57 H 0.3288 0.5780 0.4002 0.036 Uiso 1 1 calc R U . B 4
S8 S 0.57405(9) 0.86076(10) 0.47933(9) 0.0329(3) Uani 1 1 d . . . B 4
C58 C 0.6238(4) 0.8733(4) 0.5874(3) 0.0341(12) Uani 1 1 d . . . B 4
H58A H 0.6090 0.8171 0.5884 0.041 Uiso 1 1 calc R U . B 4
H58B H 0.6915 0.9109 0.6164 0.041 Uiso 1 1 calc R U . B 4
C59 C 0.5906(4) 0.9097(4) 0.6352(4) 0.0360(13) Uani 1 1 d . . . B 4
H59A H 0.5235 0.8705 0.6092 0.043 Uiso 1 1 calc R U . B 4
H59B H 0.6025 0.9648 0.6327 0.043 Uiso 1 1 calc R U . B 4
C60 C 0.6398(4) 0.9224(4) 0.7255(4) 0.0365(13) Uani 1 1 d . . . B 4
H60A H 0.6370 0.8697 0.7272 0.044 Uiso 1 1 calc R U . B 4
H60B H 0.7054 0.9684 0.7533 0.044 Uiso 1 1 calc R U . B 4
C61 C 0.5992(4) 0.9447(4) 0.7734(4) 0.0359(13) Uani 1 1 d . . . B 4
H61A H 0.6029 0.9980 0.7728 0.043 Uiso 1 1 calc R U . B 4
H61B H 0.5335 0.8991 0.7457 0.043 Uiso 1 1 calc R U . B 4
N7 N 0.6476(4) 0.9555(3) 0.8598(3) 0.0381(12) Uani 1 1 d . . . B 4
N8 N 0.7101(4) 1.0332(3) 0.9212(3) 0.0407(12) Uani 1 1 d . . . B 4
C62 C 0.7463(5) 1.0191(5) 0.9891(4) 0.0492(17) Uani 1 1 d . . . B 4
H62 H 0.7925 1.0631 1.0431 0.059 Uiso 1 1 calc R U . B 4
C63 C 0.7086(7) 0.9334(5) 0.9716(5) 0.061(2) Uani 1 1 d . . . B 4
H63 H 0.7223 0.9074 1.0085 0.073 Uiso 1 1 calc R U . B 4
C64 C 0.6459(6) 0.8953(5) 0.8869(5) 0.059(2) Uani 1 1 d . . . B 4
H64 H 0.6080 0.8360 0.8535 0.071 Uiso 1 1 calc R U . B 4
C65 C 0.1733(4) 0.5801(4) 0.3438(4) 0.0363(13) Uani 1 1 d . . . B 4
C66 C 0.1137(5) 0.5567(5) 0.2514(5) 0.065(2) Uani 1 1 d . . . B 4
H66A H 0.1150 0.6067 0.2438 0.098 Uiso 1 1 calc R U . B 4
H66B H 0.0504 0.5113 0.2303 0.098 Uiso 1 1 calc R U . B 4
H66C H 0.1376 0.5371 0.2208 0.098 Uiso 1 1 calc R U . B 4
C67 C 0.1628(5) 0.5006(4) 0.3550(5) 0.0487(16) Uani 1 1 d . . . B 4
H67A H 0.1830 0.4759 0.3237 0.073 Uiso 1 1 calc R U . B 4
H67B H 0.0981 0.4595 0.3346 0.073 Uiso 1 1 calc R U . B 4
H67C H 0.2005 0.5147 0.4142 0.073 Uiso 1 1 calc R U . B 4
C68 C 0.1399(5) 0.6141(5) 0.3940(6) 0.062(2) Uani 1 1 d . . . B 4
H68A H 0.1859 0.6394 0.4535 0.093 Uiso 1 1 calc R U . B 4
H68B H 0.0815 0.5673 0.3824 0.093 Uiso 1 1 calc R U . B 4
H68C H 0.1310 0.6573 0.3782 0.093 Uiso 1 1 calc R U . B 4
Sb1 Sb 0.39903(3) 0.65272(3) 0.64942(3) 0.04868(14) Uani 1 1 d . . . C 4
F1 F 0.5207(5) 0.7120(5) 0.7360(5) 0.138(3) Uani 1 1 d . . . C 4
F4 F 0.4130(8) 0.7466(5) 0.6326(6) 0.153(4) Uani 1 1 d . . . C 4
F3 F 0.4298(5) 0.6210(5) 0.5727(3) 0.0952(19) Uani 1 1 d . . . C 4
F2 F 0.2799(5) 0.5917(6) 0.5654(4) 0.148(4) Uani 1 1 d D . . C 4
F5 F 0.3904(7) 0.5572(5) 0.6668(5) 0.133(3) Uani 1 1 d . . . C 4
F6 F 0.3679(6) 0.6757(6) 0.7268(4) 0.122(3) Uani 1 1 d . . . C 4
Sb2 Sb 0.80310(3) 0.76918(3) 0.04312(3) 0.04128(13) Uani 1 1 d D . . D 4
F9 F 0.8393(9) 0.8791(7) 0.0987(6) 0.160(8) Uani 0.733(14) 1 d D . P E 1
F8 F 0.8860(4) 0.7745(5) 0.1410(3) 0.102(2) Uani 1 1 d D . . . .
F10 F 0.7209(7) 0.7306(12) 0.0732(9) 0.214(11) Uani 0.733(14) 1 d D . P E 1
F11 F 0.7762(11) 0.6665(6) -0.0092(7) 0.210(11) Uani 0.733(14) 1 d D . P E 1
F7 F 0.7201(3) 0.7627(3) -0.0550(3) 0.0645(12) Uani 1 1 d D . . . .
F12 F 0.8916(6) 0.8166(8) 0.0151(7) 0.126(5) Uani 0.733(14) 1 d D . P E 1
C69 C 0.9437(6) 0.9677(5) 0.8685(5) 0.062(2) Uani 1 1 d . . . . .
H69 H 0.9986 1.0261 0.9084 0.075 Uiso 1 1 calc R U . . .
Cl1 Cl 0.86351(19) 0.94103(16) 0.90235(18) 0.0827(7) Uani 1 1 d . . . . .
Cl2 Cl 0.8930(2) 0.9683(2) 0.7713(2) 0.1030(10) Uani 1 1 d . . . . .
Cl3 Cl 0.97945(18) 0.89747(16) 0.86757(18) 0.0851(8) Uani 1 1 d . . . . .
C70 C 0.9484(6) 0.1557(7) 0.6824(6) 0.074(3) Uani 1 1 d . . . . .
H70 H 0.9852 0.1619 0.7401 0.088 Uiso 1 1 calc R U . . .
Cl4 Cl 0.9608(3) 0.2483(3) 0.6877(3) 0.167(2) Uani 1 1 d . . . . .
Cl5 Cl 0.9814(4) 0.1174(4) 0.6230(4) 0.188(2) Uani 1 1 d . . . . .
Cl6 Cl 0.82999(18) 0.0778(2) 0.64134(17) 0.0970(9) Uani 1 1 d . . . . .
C71 C 0.8732(9) 0.0388(9) 0.2264(8) 0.105(4) Uani 1 1 d . . . . .
H71 H 0.8789 0.0087 0.1826 0.126 Uiso 1 1 calc R U . . .
Cl7 Cl 0.7648(4) -0.0071(5) 0.1960(4) 0.261(5) Uani 1 1 d . . . . .
Cl8 Cl 0.9056(8) 0.1424(5) 0.2299(6) 0.268(4) Uani 1 1 d . . . . .
Cl9 Cl 0.9386(9) 0.0429(10) 0.3144(6) 0.403(8) Uani 1 1 d . . . . .
C72 C 0.2359(14) 0.6811(12) 0.7857(12) 0.0765(15) Uani 0.25 1 d D . P . .
H72 H 0.2742 0.6847 0.7605 0.092 Uiso 0.25 1 calc R U P . .
Cl10 Cl 0.2175(7) 0.7617(7) 0.7965(6) 0.0765(15) Uani 0.25 1 d D . P . .
Cl11 Cl 0.1276(6) 0.5867(6) 0.7319(6) 0.0765(15) Uani 0.25 1 d D . P . .
Cl12 Cl 0.2753(7) 0.6717(7) 0.8793(6) 0.0765(15) Uani 0.25 1 d D . P . .
O2 O 0.4141(7) 0.0111(6) 0.9303(6) 0.059(3) Uani 0.584(14) 1 d . . P A 2
C73 C 0.0013(15) 0.3701(15) 0.4857(15) 0.125(3) Uani 0.25 1 d D . P . .
H73 H -0.0381 0.3936 0.4692 0.150 Uiso 0.25 1 calc R U P . .
Cl13 Cl -0.0140(9) 0.2899(10) 0.4114(8) 0.125(3) Uani 0.25 1 d D . P . .
Cl14 Cl -0.0008(10) 0.3205(10) 0.5539(9) 0.125(3) Uani 0.25 1 d D . P . .
Cl15 Cl 0.1178(9) 0.4341(8) 0.5296(9) 0.125(3) Uani 0.25 1 d D . P . .
F9A F 0.8966(9) 0.8644(9) 0.0612(12) 0.091(8) Uiso 0.267(14) 1 d D . P E 2
F12A F 0.8266(11) 0.7038(10) -0.0179(10) 0.059(5) Uiso 0.267(14) 1 d D . P E 2
F11A F 0.7016(10) 0.6638(8) 0.0204(11) 0.063(6) Uiso 0.267(14) 1 d D . P E 2
F10A F 0.7655(12) 0.8235(10) 0.0948(9) 0.057(5) Uiso 0.267(14) 1 d D . P E 2

loop_
_atom_site_aniso_label
_atom_site_aniso_U_11
_atom_site_aniso_U_22
_atom_site_aniso_U_33
_atom_site_aniso_U_23
_atom_site_aniso_U_13
_atom_site_aniso_U_12
O1 0.048(7) 0.114(13) 0.061(8) 0.045(9) 0.045(7) 0.035(8)
Ag1 0.0365(2) 0.0354(3) 0.0400(2) 0.0091(2) 0.01531(19) 0.0235(2)
Ag2 0.1645(11) 0.1110(9) 0.1109(8) 0.0953(8) 0.1160(9) 0.1219(9)
Ag3 0.0550(5) 0.0527(5) 0.0507(5) -0.0068(4) 0.0187(4) 0.0005(4)
S1 0.0347(6) 0.0256(6) 0.0256(6) 0.0108(5) 0.0199(5) 0.0176(5)
C1 0.029(2) 0.024(2) 0.023(2) 0.012(2) 0.0152(19) 0.018(2)
C2 0.024(2) 0.020(2) 0.024(2) 0.007(2) 0.0134(19) 0.0127(19)
C3 0.027(2) 0.020(2) 0.021(2) 0.0080(19) 0.0139(18) 0.0134(19)
C4 0.031(2) 0.025(3) 0.024(2) 0.010(2) 0.017(2) 0.014(2)
C5 0.027(2) 0.022(2) 0.028(2) 0.007(2) 0.014(2) 0.011(2)
C6 0.029(2) 0.020(2) 0.024(2) 0.006(2) 0.0134(19) 0.012(2)
S2 0.0244(5) 0.0282(7) 0.0282(6) 0.0050(5) 0.0142(5) 0.0092(5)
C7 0.026(2) 0.038(3) 0.041(3) 0.010(3) 0.014(2) 0.017(2)
C8 0.029(3) 0.040(3) 0.047(3) 0.020(3) 0.019(3) 0.017(3)
C9 0.032(3) 0.050(4) 0.046(3) 0.016(3) 0.020(3) 0.023(3)
C10 0.039(3) 0.037(3) 0.039(3) 0.010(3) 0.017(3) 0.024(3)
N1 0.033(2) 0.030(2) 0.037(3) 0.010(2) 0.014(2) 0.018(2)
N2 0.039(3) 0.034(3) 0.035(3) 0.004(2) 0.016(2) 0.022(2)
C11 0.053(4) 0.039(4) 0.038(3) 0.005(3) 0.017(3) 0.022(3)
C12 0.045(4) 0.044(4) 0.037(3) -0.002(3) 0.004(3) 0.014(3)
C13 0.032(3) 0.039(3) 0.048(4) 0.014(3) 0.012(3) 0.018(3)
C14 0.027(2) 0.033(3) 0.036(3) 0.003(2) 0.018(2) 0.006(2)
C15 0.034(3) 0.072(6) 0.062(5) 0.010(4) 0.020(3) 0.023(4)
C16 0.044(4) 0.041(4) 0.041(4) -0.008(3) 0.019(3) 0.002(3)
C17 0.052(4) 0.040(4) 0.049(4) 0.015(3) 0.020(3) 0.001(3)
S3 0.0286(5) 0.0211(6) 0.0221(5) 0.0063(5) 0.0144(5) 0.0126(5)
C18 0.029(2) 0.020(2) 0.024(2) 0.008(2) 0.0160(19) 0.014(2)
C19 0.030(2) 0.024(2) 0.022(2) 0.009(2) 0.0154(19) 0.016(2)
C20 0.034(2) 0.026(3) 0.028(2) 0.010(2) 0.018(2) 0.019(2)
C21 0.037(3) 0.023(3) 0.027(2) 0.008(2) 0.019(2) 0.016(2)
C22 0.031(2) 0.025(3) 0.026(2) 0.010(2) 0.016(2) 0.015(2)
C23 0.031(2) 0.021(2) 0.026(2) 0.007(2) 0.015(2) 0.014(2)
S4 0.0271(6) 0.0319(7) 0.0315(6) 0.0067(6) 0.0140(5) 0.0147(5)
C24 0.039(3) 0.048(4) 0.049(4) 0.017(3) 0.028(3) 0.019(3)
C25 0.047(3) 0.046(4) 0.056(4) 0.022(3) 0.034(3) 0.028(3)
C26 0.047(3) 0.062(4) 0.042(3) 0.026(3) 0.032(3) 0.034(3)
C27 0.067(4) 0.063(5) 0.062(4) 0.047(4) 0.052(4) 0.048(4)
N3 0.076(4) 0.059(4) 0.060(4) 0.038(3) 0.052(4) 0.046(4)
N4 0.120(6) 0.060(4) 0.093(5) 0.058(4) 0.094(5) 0.067(5)
C28 0.129(9) 0.060(6) 0.128(10) 0.054(7) 0.109(9) 0.056(7)
C29 0.107(9) 0.072(7) 0.116(10) 0.024(7) 0.080(9) 0.019(7)
C30 0.075(6) 0.093(8) 0.067(6) 0.035(6) 0.047(5) 0.037(6)
C31 0.031(2) 0.026(3) 0.030(3) 0.008(2) 0.016(2) 0.012(2)
C32 0.041(3) 0.037(3) 0.049(4) 0.022(3) 0.026(3) 0.013(3)
C33 0.027(3) 0.035(3) 0.052(4) 0.014(3) 0.012(3) 0.013(2)
C34 0.046(3) 0.034(3) 0.041(3) -0.001(3) 0.024(3) 0.007(3)
S5 0.0438(7) 0.0404(8) 0.0388(7) 0.0165(7) 0.0257(6) 0.0323(7)
C35 0.037(3) 0.040(3) 0.037(3) 0.019(3) 0.021(2) 0.028(3)
C36 0.029(2) 0.033(3) 0.034(3) 0.013(2) 0.015(2) 0.020(2)
C37 0.037(3) 0.034(3) 0.035(3) 0.020(3) 0.020(2) 0.024(2)
C38 0.035(3) 0.044(4) 0.045(3) 0.022(3) 0.016(3) 0.025(3)
C39 0.029(3) 0.049(4) 0.053(4) 0.022(3) 0.019(3) 0.025(3)
C40 0.034(3) 0.051(4) 0.057(4) 0.024(3) 0.028(3) 0.030(3)
S6 0.0320(6) 0.0351(8) 0.0363(7) 0.0135(6) 0.0174(6) 0.0191(6)
C41 0.039(3) 0.041(4) 0.053(4) 0.022(3) 0.024(3) 0.023(3)
C42 0.039(3) 0.040(4) 0.041(3) 0.016(3) 0.010(3) 0.015(3)
C43 0.067(5) 0.040(4) 0.042(4) 0.012(3) 0.023(3) 0.026(4)
C44 0.060(4) 0.039(4) 0.041(3) 0.016(3) 0.021(3) 0.030(3)
N5 0.044(3) 0.029(3) 0.038(3) 0.013(2) 0.013(2) 0.018(2)
N6 0.055(3) 0.029(3) 0.048(3) 0.013(3) 0.020(3) 0.023(3)
C45 0.087(6) 0.055(5) 0.075(6) 0.027(4) 0.052(5) 0.048(5)
C46 0.059(5) 0.084(7) 0.078(6) 0.041(5) 0.040(5) 0.044(5)
C47 0.046(4) 0.048(4) 0.048(4) 0.018(4) 0.012(3) 0.014(3)
C48 0.029(3) 0.065(5) 0.073(5) 0.029(4) 0.024(3) 0.020(3)
C49 0.038(4) 0.117(10) 0.093(8) -0.020(7) 0.022(5) -0.001(5)
C50 0.051(5) 0.071(7) 0.128(10) 0.052(7) 0.036(6) 0.022(5)
C51 0.044(4) 0.102(8) 0.124(9) 0.062(7) 0.047(5) 0.046(5)
S7 0.0392(7) 0.0397(8) 0.0319(7) 0.0207(6) 0.0185(6) 0.0267(6)
C52 0.033(2) 0.033(3) 0.022(2) 0.013(2) 0.014(2) 0.020(2)
C53 0.027(2) 0.032(3) 0.019(2) 0.012(2) 0.0123(19) 0.017(2)
C54 0.030(2) 0.027(3) 0.019(2) 0.011(2) 0.0136(19) 0.016(2)
C55 0.031(2) 0.032(3) 0.026(2) 0.014(2) 0.016(2) 0.017(2)
C56 0.031(2) 0.027(3) 0.023(2) 0.009(2) 0.016(2) 0.012(2)
C57 0.037(3) 0.029(3) 0.028(2) 0.013(2) 0.018(2) 0.019(2)
S8 0.0290(6) 0.0358(8) 0.0316(7) 0.0152(6) 0.0162(5) 0.0151(6)
C58 0.032(3) 0.037(3) 0.029(3) 0.011(2) 0.013(2) 0.021(2)
C59 0.041(3) 0.040(3) 0.032(3) 0.017(3) 0.017(2) 0.028(3)
C60 0.041(3) 0.038(3) 0.031(3) 0.014(3) 0.017(2) 0.024(3)
C61 0.043(3) 0.030(3) 0.036(3) 0.012(3) 0.020(3) 0.021(3)
N7 0.054(3) 0.028(3) 0.035(3) 0.013(2) 0.025(2) 0.022(2)
N8 0.048(3) 0.029(3) 0.040(3) 0.013(2) 0.020(2) 0.020(2)
C62 0.062(4) 0.048(4) 0.032(3) 0.015(3) 0.017(3) 0.032(4)
C63 0.097(6) 0.047(4) 0.054(4) 0.034(4) 0.044(5) 0.043(5)
C64 0.093(6) 0.032(4) 0.049(4) 0.017(3) 0.038(4) 0.031(4)
C65 0.030(3) 0.030(3) 0.035(3) 0.009(3) 0.012(2) 0.012(2)
C66 0.048(4) 0.051(5) 0.042(4) 0.022(4) 0.002(3) 0.006(4)
C67 0.043(3) 0.035(4) 0.053(4) 0.022(3) 0.022(3) 0.012(3)
C68 0.049(4) 0.050(4) 0.080(6) 0.020(4) 0.041(4) 0.018(4)
Sb1 0.0542(3) 0.0493(3) 0.0309(2) 0.0168(2) 0.0204(2) 0.0210(2)
F1 0.071(4) 0.129(6) 0.101(5) -0.035(4) 0.004(4) 0.037(4)
F4 0.222(10) 0.099(6) 0.191(9) 0.099(7) 0.121(8) 0.101(7)
F3 0.120(5) 0.143(6) 0.061(3) 0.052(4) 0.062(3) 0.083(5)
F2 0.074(4) 0.208(9) 0.062(4) 0.006(5) 0.005(3) 0.048(5)
F5 0.243(10) 0.095(5) 0.107(5) 0.065(5) 0.112(6) 0.099(6)
F6 0.157(7) 0.201(8) 0.072(4) 0.056(5) 0.078(5) 0.128(7)
Sb2 0.0345(2) 0.0471(3) 0.0476(2) 0.0211(2) 0.02082(18) 0.02625(19)
F9 0.221(16) 0.123(10) 0.081(6) -0.007(6) 0.008(8) 0.134(12)
F8 0.099(4) 0.163(7) 0.062(3) 0.046(4) 0.023(3) 0.102(5)
F10 0.101(8) 0.45(3) 0.237(17) 0.27(2) 0.136(11) 0.166(14)
F11 0.33(2) 0.056(6) 0.111(9) 0.010(6) 0.003(11) 0.121(11)
F7 0.060(3) 0.084(3) 0.051(2) 0.030(2) 0.020(2) 0.046(3)
F12 0.076(6) 0.206(13) 0.165(11) 0.130(10) 0.086(7) 0.088(7)
C69 0.062(5) 0.042(4) 0.061(5) 0.023(4) 0.018(4) 0.025(4)
Cl1 0.0826(16) 0.0584(13) 0.0900(17) 0.0254(13) 0.0429(14) 0.0295(12)
Cl2 0.111(2) 0.119(3) 0.094(2) 0.069(2) 0.0465(18) 0.071(2)
Cl3 0.0743(15) 0.0601(14) 0.0919(18) 0.0225(13) 0.0193(13) 0.0401(12)
C70 0.062(5) 0.097(7) 0.060(5) 0.026(5) 0.028(4) 0.047(5)
Cl4 0.149(4) 0.078(2) 0.158(4) 0.032(3) 0.011(3) 0.043(3)
Cl5 0.181(4) 0.221(6) 0.236(6) 0.069(5) 0.167(5) 0.121(4)
Cl6 0.0664(14) 0.133(3) 0.0634(14) 0.0342(16) 0.0320(12) 0.0366(16)
C71 0.115(10) 0.112(10) 0.089(8) 0.048(8) 0.052(8) 0.059(9)
Cl7 0.147(5) 0.302(9) 0.164(5) -0.071(5) 0.080(4) 0.056(5)
Cl8 0.412(13) 0.171(6) 0.241(8) 0.072(6) 0.182(9) 0.167(8)
Cl9 0.433(17) 0.63(2) 0.240(10) 0.277(13) 0.123(10) 0.371(18)
C72 0.086(3) 0.108(5) 0.077(3) 0.068(4) 0.051(3) 0.066(4)
Cl10 0.086(3) 0.108(5) 0.077(3) 0.068(4) 0.051(3) 0.066(4)
Cl11 0.086(3) 0.108(5) 0.077(3) 0.068(4) 0.051(3) 0.066(4)
Cl12 0.086(3) 0.108(5) 0.077(3) 0.068(4) 0.051(3) 0.066(4)
O2 0.093(7) 0.058(6) 0.051(5) 0.034(5) 0.051(5) 0.044(6)
C73 0.103(5) 0.143(7) 0.137(7) 0.047(6) 0.082(5) 0.060(5)
Cl13 0.103(5) 0.143(7) 0.137(7) 0.047(6) 0.082(5) 0.060(5)
Cl14 0.103(5) 0.143(7) 0.137(7) 0.047(6) 0.082(5) 0.060(5)
Cl15 0.103(5) 0.143(7) 0.137(7) 0.047(6) 0.082(5) 0.060(5)

loop_
_atom_type_symbol
_atom_type_description
_atom_type_scat_dispersion_real
_atom_type_scat_dispersion_imag
_atom_type_scat_source
C C 0.0033 0.0016 'International Tables Vol C Tables 4.2.6.8 and 6.1.1.4'
H H 0.0000 0.0000 'International Tables Vol C Tables 4.2.6.8 and 6.1.1.4'
N N 0.0061 0.0033 'International Tables Vol C Tables 4.2.6.8 and 6.1.1.4'
F F 0.0171 0.0103 'International Tables Vol C Tables 4.2.6.8 and 6.1.1.4'
S S 0.1246 0.1234 'International Tables Vol C Tables 4.2.6.8 and 6.1.1.4'
Ag Ag -0.8971 1.1015 'International Tables Vol C Tables 4.2.6.8 and 6.1.1.4'
Sb Sb -0.5866 1.5461 'International Tables Vol C Tables 4.2.6.8 and 6.1.1.4'
Cl Cl 0.1484 0.1585 'International Tables Vol C Tables 4.2.6.8 and 6.1.1.4'
O O 0.0106 0.0060 'International Tables Vol C Tables 4.2.6.8 and 6.1.1.4'

loop_
_geom_angle_atom_site_label_1
_geom_angle_atom_site_label_2
_geom_angle_atom_site_label_3
_geom_angle
_geom_angle_site_symmetry_1
_geom_angle_site_symmetry_3
N2 Ag1 N8 94.48(19) . 2_676
N2 Ag1 S3 148.29(13) . .
N8 Ag1 S3 115.70(14) 2_676 .
N4 Ag2 N4 180.0 2_665 .
N6 Ag3 N6 180.0 2_666 .
C54 S1 C1 104.2(2) . .
C6 C1 C2 121.3(4) . .
C6 C1 S1 115.8(4) . .
C2 C1 S1 122.9(4) . .
C1 C2 C3 116.7(4) . .
C1 C2 S2 123.0(4) . .
C3 C2 S2 120.2(4) . .
C4 C3 C2 120.7(4) . .
C4 C3 S3 115.7(4) . .
C2 C3 S3 123.4(4) . .
C3 C4 C5 122.7(4) . .
C3 C4 H4 118.6 . .
C5 C4 H4 118.6 . .
C4 C5 C6 116.3(5) . .
C4 C5 C14 121.6(5) . .
C6 C5 C14 122.0(5) . .
C1 C6 C5 122.0(5) . .
C1 C6 H6 119.0 . .
C5 C6 H6 119.0 . .
C2 S2 C7 103.5(3) . .
C8 C7 S2 106.8(4) . .
C8 C7 H7A 110.4 . .
S2 C7 H7A 110.4 . .
C8 C7 H7B 110.4 . .
S2 C7 H7B 110.4 . .
H7A C7 H7B 108.6 . .
C9 C8 C7 112.9(5) . .
C9 C8 H8A 109.0 . .
C7 C8 H8A 109.0 . .
C9 C8 H8B 109.0 . .
C7 C8 H8B 109.0 . .
H8A C8 H8B 107.8 . .
C10 C9 C8 113.2(5) . .
C10 C9 H9A 108.9 . .
C8 C9 H9A 108.9 . .
C10 C9 H9B 108.9 . .
C8 C9 H9B 108.9 . .
H9A C9 H9B 107.8 . .
N1 C10 C9 114.7(5) . .
N1 C10 H10A 108.6 . .
C9 C10 H10A 108.6 . .
N1 C10 H10B 108.6 . .
C9 C10 H10B 108.6 . .
H10A C10 H10B 107.6 . .
C13 N1 N2 110.9(5) . .
C13 N1 C10 127.2(5) . .
N2 N1 C10 121.9(5) . .
C11 N2 N1 104.3(5) . .
C11 N2 Ag1 128.5(4) . .
N1 N2 Ag1 126.8(4) . .
N2 C11 C12 111.3(6) . .
N2 C11 H11 124.4 . .
C12 C11 H11 124.4 . .
C11 C12 C13 105.4(6) . .
C11 C12 H12 127.3 . .
C13 C12 H12 127.3 . .
N1 C13 C12 108.1(6) . .
N1 C13 H13 125.9 . .
C12 C13 H13 125.9 . .
C15 C14 C16 108.6(6) . .
C15 C14 C5 107.5(6) . .
C16 C14 C5 112.7(5) . .
C15 C14 C17 110.3(6) . .
C16 C14 C17 107.6(6) . .
C5 C14 C17 110.1(5) . .
C14 C15 H15A 109.5 . .
C14 C15 H15B 109.5 . .
H15A C15 H15B 109.5 . .
C14 C15 H15C 109.5 . .
H15A C15 H15C 109.5 . .
H15B C15 H15C 109.5 . .
C14 C16 H16A 109.5 . .
C14 C16 H16B 109.5 . .
H16A C16 H16B 109.5 . .
C14 C16 H16C 109.5 . .
H16A C16 H16C 109.5 . .
H16B C16 H16C 109.5 . .
C14 C17 H17A 109.5 . .
C14 C17 H17B 109.5 . .
H17A C17 H17B 109.5 . .
C14 C17 H17C 109.5 . .
H17A C17 H17C 109.5 . .
H17B C17 H17C 109.5 . .
C3 S3 C18 104.6(2) . .
C3 S3 Ag1 99.13(16) . .
C18 S3 Ag1 109.25(16) . .
C23 C18 C19 121.4(5) . .
C23 C18 S3 118.5(4) . .
C19 C18 S3 120.0(4) . .
C18 C19 C20 117.1(5) . .
C18 C19 S4 121.1(4) . .
C20 C19 S4 121.5(4) . .
C21 C20 C19 120.2(5) . .
C21 C20 S5 116.8(4) . .
C19 C20 S5 122.9(4) . .
C22 C21 C20 122.5(5) . .
C22 C21 H21 118.7 . .
C20 C21 H21 118.7 . .
C21 C22 C23 117.0(5) . .
C21 C22 C31 121.5(5) . .
C23 C22 C31 121.5(5) . .
C18 C23 C22 121.5(5) . .
C18 C23 H23 119.3 . .
C22 C23 H23 119.3 . .
C19 S4 C24 97.7(3) . .
C25 C24 S4 113.2(5) . .
C25 C24 H24A 108.9 . .
S4 C24 H24A 108.9 . .
C25 C24 H24B 108.9 . .
S4 C24 H24B 108.9 . .
H24A C24 H24B 107.8 . .
C24 C25 C26 111.7(6) . .
C24 C25 H25A 109.3 . .
C26 C25 H25A 109.3 . .
C24 C25 H25B 109.3 . .
C26 C25 H25B 109.3 . .
H25A C25 H25B 107.9 . .
C27 C26 C25 110.2(6) . .
C27 C26 H26A 109.6 . .
C25 C26 H26A 109.6 . .
C27 C26 H26B 109.6 . .
C25 C26 H26B 109.6 . .
H26A C26 H26B 108.1 . .
N3 C27 C26 113.3(5) . .
N3 C27 H27A 108.9 . .
C26 C27 H27A 108.9 . .
N3 C27 H27B 108.9 . .
C26 C27 H27B 108.9 . .
H27A C27 H27B 107.7 . .
C30 N3 N4 110.2(7) . .
C30 N3 C27 128.3(7) . .
N4 N3 C27 121.4(7) . .
C28 N4 N3 106.7(9) . .
C28 N4 Ag2 128.7(7) . .
N3 N4 Ag2 124.1(6) . .
N4 C28 C29 112.2(9) . .
N4 C28 H28 123.9 . .
C29 C28 H28 123.9 . .
C28 C29 C30 104.3(11) . .
C28 C29 H29 127.9 . .
C30 C29 H29 127.9 . .
N3 C30 C29 106.7(10) . .
N3 C30 H30 126.7 . .
C29 C30 H30 126.7 . .
C22 C31 C33 112.7(5) . .
C22 C31 C34 109.1(4) . .
C33 C31 C34 108.4(5) . .
C22 C31 C32 107.7(5) . .
C33 C31 C32 109.7(5) . .
C34 C31 C32 109.2(5) . .
C31 C32 H32A 109.5 . .
C31 C32 H32B 109.5 . .
H32A C32 H32B 109.5 . .
C31 C32 H32C 109.5 . .
H32A C32 H32C 109.5 . .
H32B C32 H32C 109.5 . .
C31 C33 H33A 109.5 . .
C31 C33 H33B 109.5 . .
H33A C33 H33B 109.5 . .
C31 C33 H33C 109.5 . .
H33A C33 H33C 109.5 . .
H33B C33 H33C 109.5 . .
C31 C34 H34A 109.5 . .
C31 C34 H34B 109.5 . .
H34A C34 H34B 109.5 . .
C31 C34 H34C 109.5 . .
H34A C34 H34C 109.5 . .
H34B C34 H34C 109.5 . .
C20 S5 C35 103.1(2) . .
C40 C35 C36 121.3(6) . .
C40 C35 S5 117.3(5) . .
C36 C35 S5 121.3(4) . .
C35 C36 C37 117.5(5) . .
C35 C36 S6 122.1(4) . .
C37 C36 S6 120.4(4) . .
C38 C37 C36 120.9(5) . .
C38 C37 S7 115.9(5) . .
C36 C37 S7 123.1(4) . .
C37 C38 C39 121.0(6) . .
C37 C38 H38 119.5 . .
C39 C38 H38 119.5 . .
C40 C39 C38 118.1(6) . .
C40 C39 C48 120.7(6) . .
C38 C39 C48 121.1(6) . .
C35 C40 C39 121.2(6) . .
C35 C40 H40 119.4 . .
C39 C40 H40 119.4 . .
C36 S6 C41 98.4(3) . .
C42 C41 S6 107.7(4) . .
C42 C41 H41A 110.2 . .
S6 C41 H41A 110.2 . .
C42 C41 H41B 110.2 . .
S6 C41 H41B 110.2 . .
H41A C41 H41B 108.5 . .
C41 C42 C43 112.7(6) . .
C41 C42 H42A 109.0 . .
C43 C42 H42A 109.0 . .
C41 C42 H42B 109.0 . .
C43 C42 H42B 109.0 . .
H42A C42 H42B 107.8 . .
C44 C43 C42 114.1(6) . .
C44 C43 H43A 108.7 . .
C42 C43 H43A 108.7 . .
C44 C43 H43B 108.7 . .
C42 C43 H43B 108.7 . .
H43A C43 H43B 107.6 . .
N5 C44 C43 112.6(6) . .
N5 C44 H44A 109.1 . .
C43 C44 H44A 109.1 . .
N5 C44 H44B 109.1 . .
C43 C44 H44B 109.1 . .
H44A C44 H44B 107.8 . .
N6 N5 C47 109.8(6) . .
N6 N5 C44 122.8(6) . .
C47 N5 C44 127.3(6) . .
C45 N6 N5 105.7(6) . .
C45 N6 Ag3 127.9(6) . .
N5 N6 Ag3 126.4(5) . .
N6 C45 C46 112.3(8) . .
N6 C45 H45 123.8 . .
C46 C45 H45 123.8 . .
C47 C46 C45 103.6(7) . .
C47 C46 H46 128.2 . .
C45 C46 H46 128.2 . .
N5 C47 C46 108.5(7) . .
N5 C47 H47 125.7 . .
C46 C47 H47 125.7 . .
C49 C48 C51 110.3(9) . .
C49 C48 C39 111.5(7) . .
C51 C48 C39 108.4(7) . .
C49 C48 C50 107.1(9) . .
C51 C48 C50 109.9(8) . .
C39 C48 C50 109.6(7) . .
C48 C49 H49A 109.5 . .
C48 C49 H49B 109.5 . .
H49A C49 H49B 109.5 . .
C48 C49 H49C 109.5 . .
H49A C49 H49C 109.5 . .
H49B C49 H49C 109.5 . .
C48 C50 H50A 109.5 . .
C48 C50 H50B 109.5 . .
H50A C50 H50B 109.5 . .
C48 C50 H50C 109.5 . .
H50A C50 H50C 109.5 . .
H50B C50 H50C 109.5 . .
C48 C51 H51A 109.5 . .
C48 C51 H51B 109.5 . .
H51A C51 H51B 109.5 . .
C48 C51 H51C 109.5 . .
H51A C51 H51C 109.5 . .
H51B C51 H51C 109.5 . .
C37 S7 C52 104.1(2) . .
C57 C52 C53 120.7(5) . .
C57 C52 S7 115.7(4) . .
C53 C52 S7 123.4(4) . .
C54 C53 C52 117.4(5) . .
C54 C53 S8 120.8(4) . .
C52 C53 S8 121.8(4) . .
C53 C54 C55 121.0(5) . .
C53 C54 S1 122.6(4) . .
C55 C54 S1 116.2(4) . .
C56 C55 C54 121.9(5) . .
C56 C55 H55 119.1 . .
C54 C55 H55 119.1 . .
C55 C56 C57 117.1(5) . .
C55 C56 C65 121.6(5) . .
C57 C56 C65 121.2(5) . .
C52 C57 C56 121.6(5) . .
C52 C57 H57 119.2 . .
C56 C57 H57 119.2 . .
C53 S8 C58 101.7(3) . .
C59 C58 S8 114.4(4) . .
C59 C58 H58A 108.7 . .
S8 C58 H58A 108.7 . .
C59 C58 H58B 108.7 . .
S8 C58 H58B 108.7 . .
H58A C58 H58B 107.6 . .
C58 C59 C60 110.4(5) . .
C58 C59 H59A 109.6 . .
C60 C59 H59A 109.6 . .
C58 C59 H59B 109.6 . .
C60 C59 H59B 109.6 . .
H59A C59 H59B 108.1 . .
C61 C60 C59 113.2(5) . .
C61 C60 H60A 108.9 . .
C59 C60 H60A 108.9 . .
C61 C60 H60B 108.9 . .
C59 C60 H60B 108.9 . .
H60A C60 H60B 107.7 . .
N7 C61 C60 111.8(5) . .
N7 C61 H61A 109.3 . .
C60 C61 H61A 109.3 . .
N7 C61 H61B 109.3 . .
C60 C61 H61B 109.3 . .
H61A C61 H61B 107.9 . .
C64 N7 N8 111.6(6) . .
C64 N7 C61 127.3(6) . .
N8 N7 C61 120.5(5) . .
N7 N8 C62 104.3(5) . .
N7 N8 Ag1 136.6(4) . 2_676
C62 N8 Ag1 115.8(4) . 2_676
N8 C62 C63 112.6(7) . .
N8 C62 H62 123.7 . .
C63 C62 H62 123.7 . .
C64 C63 C62 102.7(7) . .
C64 C63 H63 128.6 . .
C62 C63 H63 128.6 . .
N7 C64 C63 108.8(7) . .
N7 C64 H64 125.6 . .
C63 C64 H64 125.6 . .
C67 C65 C66 108.7(6) . .
C67 C65 C56 113.5(5) . .
C66 C65 C56 108.7(5) . .
C67 C65 C68 106.1(6) . .
C66 C65 C68 110.8(7) . .
C56 C65 C68 109.0(5) . .
C65 C66 H66A 109.5 . .
C65 C66 H66B 109.5 . .
H66A C66 H66B 109.5 . .
C65 C66 H66C 109.5 . .
H66A C66 H66C 109.5 . .
H66B C66 H66C 109.5 . .
C65 C67 H67A 109.5 . .
C65 C67 H67B 109.5 . .
H67A C67 H67B 109.5 . .
C65 C67 H67C 109.5 . .
H67A C67 H67C 109.5 . .
H67B C67 H67C 109.5 . .
C65 C68 H68A 109.5 . .
C65 C68 H68B 109.5 . .
H68A C68 H68B 109.5 . .
C65 C68 H68C 109.5 . .
H68A C68 H68C 109.5 . .
H68B C68 H68C 109.5 . .
F4 Sb1 F2 90.0(5) . .
F4 Sb1 F6 92.0(4) . .
F2 Sb1 F6 91.6(4) . .
F4 Sb1 F1 91.9(5) . .
F2 Sb1 F1 178.1(5) . .
F6 Sb1 F1 88.4(4) . .
F4 Sb1 F5 176.9(5) . .
F2 Sb1 F5 92.1(5) . .
F6 Sb1 F5 90.3(4) . .
F1 Sb1 F5 86.0(4) . .
F4 Sb1 F3 93.1(4) . .
F2 Sb1 F3 88.6(3) . .
F6 Sb1 F3 174.9(3) . .
F1 Sb1 F3 91.2(3) . .
F5 Sb1 F3 84.6(3) . .
F7 Sb2 F8 179.4(3) . .
Cl2 C69 Cl3 111.9(5) . .
Cl2 C69 Cl1 108.7(5) . .
Cl3 C69 Cl1 110.8(5) . .
Cl2 C69 H69 108.5 . .
Cl3 C69 H69 108.5 . .
Cl1 C69 H69 108.5 . .
Cl4 C70 Cl5 115.6(7) . .
Cl4 C70 Cl6 109.1(5) . .
Cl5 C70 Cl6 107.5(6) . .
Cl4 C70 H70 108.2 . .
Cl5 C70 H70 108.2 . .
Cl6 C70 H70 108.2 . .
Cl9 C71 Cl7 115.9(10) . .
Cl9 C71 Cl8 111.4(10) . .
Cl7 C71 Cl8 103.3(9) . .
Cl9 C71 H71 108.7 . .
Cl7 C71 H71 108.7 . .
Cl8 C71 H71 108.7 . .
Cl10 C72 Cl12 109.0(13) . .
Cl10 C72 Cl11 106.3(12) . .
Cl12 C72 Cl11 96.9(10) . .
Cl10 C72 H72 114.4 . .
Cl12 C72 H72 114.4 . .
Cl11 C72 H72 114.4 . .
Cl15 C73 Cl13 95.2(12) . .
Cl15 C73 Cl14 99.5(13) . .
Cl13 C73 Cl14 95.9(12) . .
Cl15 C73 H73 120.2 . .
Cl13 C73 H73 120.2 . .
Cl14 C73 H73 120.2 . .

loop_
_geom_bond_atom_site_label_1
_geom_bond_atom_site_label_2
_geom_bond_distance
_geom_bond_site_symmetry_2
Ag1 N2 2.229(5) .
Ag1 N8 2.327(5) 2_676
Ag1 S3 2.4503(13) .
Ag2 N4 2.092(8) 2_665
Ag2 N4 2.092(8) .
Ag3 N6 2.141(6) 2_666
Ag3 N6 2.141(6) .
S1 C54 1.775(6) .
S1 C1 1.795(5) .
C1 C6 1.377(7) .
C1 C2 1.402(7) .
C2 C3 1.410(6) .
C2 S2 1.773(5) .
C3 C4 1.375(7) .
C3 S3 1.786(5) .
C4 C5 1.389(7) .
C4 H4 0.9500 .
C5 C6 1.399(7) .
C5 C14 1.529(7) .
C6 H6 0.9500 .
S2 C7 1.808(6) .
C7 C8 1.538(8) .
C7 H7A 0.9900 .
C7 H7B 0.9900 .
C8 C9 1.526(9) .
C8 H8A 0.9900 .
C8 H8B 0.9900 .
C9 C10 1.515(10) .
C9 H9A 0.9900 .
C9 H9B 0.9900 .
C10 N1 1.459(7) .
C10 H10A 0.9900 .
C10 H10B 0.9900 .
N1 C13 1.325(8) .
N1 N2 1.363(6) .
N2 C11 1.351(8) .
C11 C12 1.359(10) .
C11 H11 0.9500 .
C12 C13 1.370(10) .
C12 H12 0.9500 .
C13 H13 0.9500 .
C14 C15 1.521(10) .
C14 C16 1.522(8) .
C14 C17 1.533(10) .
C15 H15A 0.9800 .
C15 H15B 0.9800 .
C15 H15C 0.9800 .
C16 H16A 0.9800 .
C16 H16B 0.9800 .
C16 H16C 0.9800 .
C17 H17A 0.9800 .
C17 H17B 0.9800 .
C17 H17C 0.9800 .
S3 C18 1.791(5) .
C18 C23 1.390(7) .
C18 C19 1.395(7) .
C19 C20 1.407(8) .
C19 S4 1.779(5) .
C20 C21 1.395(7) .
C20 S5 1.779(5) .
C21 C22 1.378(7) .
C21 H21 0.9500 .
C22 C23 1.396(8) .
C22 C31 1.524(7) .
C23 H23 0.9500 .
S4 C24 1.820(7) .
C24 C25 1.513(10) .
C24 H24A 0.9900 .
C24 H24B 0.9900 .
C25 C26 1.549(9) .
C25 H25A 0.9900 .
C25 H25B 0.9900 .
C26 C27 1.485(10) .
C26 H26A 0.9900 .
C26 H26B 0.9900 .
C27 N3 1.443(9) .
C27 H27A 0.9900 .
C27 H27B 0.9900 .
N3 C30 1.338(12) .
N3 N4 1.369(8) .
N4 C28 1.295(13) .
C28 C29 1.376(18) .
C28 H28 0.9500 .
C29 C30 1.415(14) .
C29 H29 0.9500 .
C30 H30 0.9500 .
C31 C33 1.527(8) .
C31 C34 1.536(8) .
C31 C32 1.559(9) .
C32 H32A 0.9800 .
C32 H32B 0.9800 .
C32 H32C 0.9800 .
C33 H33A 0.9800 .
C33 H33B 0.9800 .
C33 H33C 0.9800 .
C34 H34A 0.9800 .
C34 H34B 0.9800 .
C34 H34C 0.9800 .
S5 C35 1.788(6) .
C35 C40 1.378(8) .
C35 C36 1.402(8) .
C36 C37 1.407(8) .
C36 S6 1.771(6) .
C37 C38 1.385(8) .
C37 S7 1.778(6) .
C38 C39 1.397(9) .
C38 H38 0.9500 .
C39 C40 1.393(10) .
C39 C48 1.546(9) .
C40 H40 0.9500 .
S6 C41 1.815(7) .
C41 C42 1.524(9) .
C41 H41A 0.9900 .
C41 H41B 0.9900 .
C42 C43 1.528(11) .
C42 H42A 0.9900 .
C42 H42B 0.9900 .
C43 C44 1.520(10) .
C43 H43A 0.9900 .
C43 H43B 0.9900 .
C44 N5 1.451(9) .
C44 H44A 0.9900 .
C44 H44B 0.9900 .
N5 N6 1.334(8) .
N5 C47 1.345(9) .
N6 C45 1.310(10) .
C45 C46 1.373(13) .
C45 H45 0.9500 .
C46 C47 1.355(12) .
C46 H46 0.9500 .
C47 H47 0.9500 .
C48 C49 1.512(14) .
C48 C51 1.507(12) .
C48 C50 1.554(13) .
C49 H49A 0.9800 .
C49 H49B 0.9800 .
C49 H49C 0.9800 .
C50 H50A 0.9800 .
C50 H50B 0.9800 .
C50 H50C 0.9800 .
C51 H51A 0.9800 .
C51 H51B 0.9800 .
C51 H51C 0.9800 .
S7 C52 1.784(5) .
C52 C57 1.379(8) .
C52 C53 1.420(8) .
C53 C54 1.393(7) .
C53 S8 1.780(5) .
C54 C55 1.399(7) .
C55 C56 1.384(8) .
C55 H55 0.9500 .
C56 C57 1.417(8) .
C56 C65 1.530(7) .
C57 H57 0.9500 .
S8 C58 1.826(6) .
C58 C59 1.519(8) .
C58 H58A 0.9900 .
C58 H58B 0.9900 .
C59 C60 1.521(8) .
C59 H59A 0.9900 .
C59 H59B 0.9900 .
C60 C61 1.517(8) .
C60 H60A 0.9900 .
C60 H60B 0.9900 .
C61 N7 1.466(8) .
C61 H61A 0.9900 .
C61 H61B 0.9900 .
N7 C64 1.332(10) .
N7 N8 1.337(7) .
N8 C62 1.344(9) .
N8 Ag1 2.327(5) 2_676
C62 C63 1.386(11) .
C62 H62 0.9500 .
C63 C64 1.382(11) .
C63 H63 0.9500 .
C64 H64 0.9500 .
C65 C67 1.506(10) .
C65 C66 1.526(9) .
C65 C68 1.533(10) .
C66 H66A 0.9800 .
C66 H66B 0.9800 .
C66 H66C 0.9800 .
C67 H67A 0.9800 .
C67 H67B 0.9800 .
C67 H67C 0.9800 .
C68 H68A 0.9800 .
C68 H68B 0.9800 .
C68 H68C 0.9800 .
Sb1 F4 1.800(7) .
Sb1 F2 1.810(6) .
Sb1 F6 1.845(6) .
Sb1 F1 1.857(7) .
Sb1 F5 1.857(7) .
Sb1 F3 1.877(5) .
Sb2 F7 1.855(4) .
Sb2 F8 1.861(4) .
C69 Cl2 1.731(9) .
C69 Cl3 1.735(9) .
C69 Cl1 1.787(10) .
C69 H69 1.0000 .
C70 Cl4 1.658(11) .
C70 Cl5 1.693(10) .
C70 Cl6 1.791(10) .
C70 H70 1.0000 .
C71 Cl9 1.615(14) .
C71 Cl7 1.628(14) .
C71 Cl8 1.781(15) .
C71 H71 1.0000 .
C72 Cl10 1.709(18) .
C72 Cl12 1.725(18) .
C72 Cl11 1.746(18) .
C72 H72 1.0000 .
C73 Cl15 1.714(19) .
C73 Cl13 1.730(19) .
C73 Cl14 1.74(2) .
C73 H73 1.0000 .
